data_7720190
loop_
_publ_author_name
'Avagyan, Nane A.'
'Zonov, Roman V.'
'Lemport, Pavel S.'
'Polikovskiy, Trofim A.'
'Metlin, Mikhail T.'
'Taydakov, Ilya V.'
'Averin, Alexei D.'
'Roznyatovsky, Vitaly A.'
'Simochkina, Anastasia I.'
'Danshina, Anastasia A.'
'Nelyubina, Yulia V.'
'Vokuev, Mikhail F.'
'Rodin, Igor A.'
'Ustynyuk, Yuri A.'
'Nenajdenko, Valentine G.'

_publ_section_title
;
 Sterically crowded phenanthrolinediamides: conformational behavior and
 photophysics of their complexes with an Eu-Gd-Tb triad.
;
_journal_issue 7
_journal_name_full 'Dalton transactions (Cambridge, England : 2003)'
_journal_page_first 3055
_journal_page_last 3072
_journal_paper_doi 10.1039/d5dt02745d
_journal_volume 55
_journal_year 2026
_chemical_formula_moiety 'C34 H34 N4 O2, 0.5(H2 O)'
_chemical_formula_sum 'C34 H35 N4 O2.5'
_chemical_formula_weight 539.66
_space_group_crystal_system triclinic
_space_group_IT_number 2
_space_group_name_Hall '-P 1'
_space_group_name_H-M_alt 'P -1'
_atom_sites_solution_hydrogens mixed
_audit_creation_date 2025-09-23
_audit_creation_method
;
Olex2 1.5
(compiled 2025.03.04 svn.red2d20d0 for OlexSys, GUI svn.r7188)
;
_audit_update_record
;
2025-09-23 deposited with the CCDC.	2026-01-14 downloaded from the CCDC.
;
_cell_angle_alpha 87.6360(10)
_cell_angle_beta 84.5140(10)
_cell_angle_gamma 65.9060(10)
_cell_formula_units_Z 4
_cell_length_a 14.1554(2)
_cell_length_b 14.3468(2)
_cell_length_c 15.5469(2)
_cell_measurement_reflns_used 37796
_cell_measurement_temperature 100.00(10)
_cell_measurement_theta_max 80.3830
_cell_measurement_theta_min 2.8100
_cell_volume 2869.05(7)
_computing_cell_refinement 'CrysAlisPro 1.171.44.118a (Rigaku OD, 2025)'
_computing_data_collection 'CrysAlisPro system (CCD 44.114a 64-bit (release 13-06-2025))'
_computing_data_reduction 'CrysAlisPro 1.171.44.118a (Rigaku OD, 2025)'
_computing_molecular_graphics 'Olex2 1.5 (Dolomanov et al., 2009)'
_computing_publication_material 'Olex2 1.5 (Dolomanov et al., 2009)'
_computing_structure_refinement 'XL  (Sheldrick, 2008)'
_computing_structure_solution 'SHELXT 2014/5 (Sheldrick, 2014)'
_diffrn_ambient_temperature 100.15
_diffrn_detector_area_resol_mean 10.0000
_diffrn_detector_type HyPix
_diffrn_measured_fraction_theta_full 0.995
_diffrn_measured_fraction_theta_max 0.998
_diffrn_measurement_details
;
List of Runs (angles in degrees, time in seconds):

  # Type    Start    End  Width  t~exp~   \w     \q     \k     \f   Frames
#--------------------------------------------------------------------------
  1  \w    -80.00  27.00   0.50    2.25    --  -44.25  98.00 -37.00  214
  2  \w     -5.00  81.00   0.50    2.25    --   44.25 -98.00-144.00  172
  3  \w     -5.00  81.00   0.50    2.25    --   44.25 -98.00-144.00  172
  4  \w   -170.00 -86.00   0.50    9.00    --  -96.00 -98.00-144.00  168
  5  \w    106.00 178.00   0.50    9.00    --  117.50  98.00 -37.00  144
  6  \w     45.00 106.00   0.50    9.00    --  117.50 -98.00-144.00  122
  7  \w    -43.00  32.00   0.50    2.25    --  -44.25  38.00 -30.00  150
  8  \w    -64.00  30.00   0.50    2.25    --  -44.25  57.00  90.00  188
  9  \w   -117.00 -17.00   0.50    2.25    --  -44.25 -77.00-180.00  200
 10  \w    -64.00  30.00   0.50    2.25    --  -44.25  57.00  90.00  188
 11  \w    -34.00  27.00   0.50    2.25    --   44.25 -19.00 -60.00  122
 12  \w    -34.00  27.00   0.50    2.25    --   44.25 -19.00-150.00  122
 13  \w     34.00  96.00   0.50    2.25    --   44.25-125.00-150.00  124
 14  \w   -170.00 -75.00   0.50    9.00    --  -96.00 -55.00 -80.14  190
 15  \w    -71.00 -22.00   0.50    9.00    --  -96.00  61.00   0.00   98
 16  \w    -51.00 -21.00   0.50    9.00    --  -96.00  45.00-120.00   60
 17  \w    -80.00 -22.00   0.50    9.00    --  -96.00  98.00 -37.00  116
 18  \w    -51.00 -21.00   0.50    9.00    --  -96.00  45.00 150.00   60
 19  \w     98.00 178.00   0.50    9.00    --  117.50  45.00 -60.00  160
 20  \w     45.00 111.00   0.50    9.00    --  117.50-125.00  60.00  132
 21  \w     98.00 178.00   0.50    9.00    --  117.50  45.00 -90.00  160
 22  \w     45.00 105.00   0.50    9.00    --  117.50 -95.00 -30.00  120
 23  \w     98.00 178.00   0.50    9.00    --  117.50  45.00-120.00  160
 24  \w     97.00 178.00   0.50    9.00    --  117.50  61.00-120.00  162
 25  \w     45.00  71.00   0.50    9.00    --  117.50 -61.00 120.00   52
 26  \w     97.00 178.00   0.50    9.00    --  117.50  61.00-120.00  162
 27  \w     95.00 178.00   0.50    9.00    --  117.50 125.00 150.00  166
 28  \w     45.00 111.00   0.50    9.00    --  117.50-125.00  90.00  132
 29  \w     45.00  71.00   0.50    9.00    --  117.50 -61.00-180.00   52
 30  \w     91.00 178.00   0.50    9.00    --  117.50  77.00 120.00  174
 31  \w     91.00 178.00   0.50    9.00    --  117.50  77.00 120.00  174
 32  \w     45.00 105.00   0.50    9.00    --  117.50 -95.00 -60.00  120
 33  \w     45.00 111.00   0.50    9.00    --  117.50-125.00-150.00  132
 34  \w     45.00 105.00   0.50    9.00    --  117.50 -95.00 -90.00  120
 35  \w     45.00 111.00   0.50    9.00    --  117.50-125.00-120.00  132
 36  \w     45.00 111.00   0.50    9.00    --  117.50-125.00 150.00  132
 37  \w     45.00 111.00   0.50    9.00    --  117.50-125.00 120.00  132
 38  \w     91.00 178.00   0.50    9.00    --  117.50  77.00   0.00  174
 39  \w     45.00  71.00   0.50    9.00    --  117.50 -61.00 -60.00   52
 40  \w     86.00 178.00   0.50    9.00    --  117.50  15.00  90.00  184
 41  \w     91.00 178.00   0.50    9.00    --  117.50  77.00   0.00  174
 42  \w     45.00  71.00   0.50    9.00    --  117.50 -61.00 -30.00   52
 43  \w     86.00 178.00   0.50    9.00    --  117.50  15.00-180.00  184
 44  \w     45.00  71.00   0.50    9.00    --  117.50 -61.00 150.00   52
 45  \w     45.00 105.00   0.50    9.00    --  117.50 -95.00-120.00  120
 46  \w     45.00 105.00   0.50    9.00    --  117.50 -95.00 150.00  120
 47  \w     86.00 178.00   0.50    9.00    --  117.50  15.00-180.00  184
 48  \w     98.00 178.00   0.50    9.00    --  117.50  30.00 -30.00  160
 49  \w     45.00 111.00   0.50    9.00    --  117.50-125.00 150.00  132
 50  \w     95.00 178.00   0.50    9.00    --  117.50 125.00 150.00  166
 51  \w     45.00 111.00   0.50    9.00    --  117.50-125.00  30.00  132
 52  \w     45.00 111.00   0.50    9.00    --  117.50-125.00 -90.00  132
 53  \w     98.00 178.00   0.50    9.00    --  117.50  45.00 -60.00  160
 54  \w     45.00 105.00   0.50    9.00    --  117.50 -95.00 120.00  120
 55  \w     98.00 178.00   0.50    9.00    --  117.50  45.00  30.00  160
 56  \w     98.00 178.00   0.50    9.00    --  117.50  30.00 120.00  160
 57  \w     98.00 178.00   0.50    9.00    --  117.50  30.00 120.00  160
 58  \w     45.00 105.00   0.50    9.00    --  117.50 -77.00  60.00  120
 59  \w     45.00 105.00   0.50    9.00    --  117.50 -95.00  60.00  120
 60  \w     45.00 111.00   0.50    9.00    --  117.50-125.00   0.00  132
 61  \w     45.00 111.00   0.50    9.00    --  117.50-125.00 120.00  132
 62  \w   -117.00 -17.00   0.50    2.25    --  -44.25 -77.00   0.00  200
;
_diffrn_measurement_device 'four-circle diffractometer'
_diffrn_measurement_device_type 'XtaLAB Synergy, Dualflex, HyPix'
_diffrn_measurement_method '\w scans'
_diffrn_radiation_type CuK\a
_diffrn_radiation_wavelength 1.54184
_diffrn_reflns_av_R_equivalents 0.0468
_diffrn_reflns_av_unetI/netI 0.0326
_diffrn_reflns_Laue_measured_fraction_full 0.995
_diffrn_reflns_Laue_measured_fraction_max 0.998
_diffrn_reflns_limit_h_max 16
_diffrn_reflns_limit_h_min -16
_diffrn_reflns_limit_k_max 16
_diffrn_reflns_limit_k_min -17
_diffrn_reflns_limit_l_max 18
_diffrn_reflns_limit_l_min -18
_diffrn_reflns_number 65818
_diffrn_reflns_point_group_measured_fraction_full 0.995
_diffrn_reflns_point_group_measured_fraction_max 0.998
_diffrn_reflns_theta_full 67.684
_diffrn_reflns_theta_max 67.500
_diffrn_reflns_theta_min 2.855
_exptl_absorpt_coefficient_mu 0.632
_exptl_absorpt_correction_T_max 1.000
_exptl_absorpt_correction_T_min 0.800
_exptl_absorpt_correction_type gaussian
_exptl_absorpt_process_details
;
CrysAlisPro 1.171.44.118a (Rigaku Oxford Diffraction, 2025)
Numerical absorption correction based on gaussian integration over
a multifaceted crystal model
Empirical absorption correction using spherical harmonics,
implemented in SCALE3 ABSPACK scaling algorithm.
;
_exptl_crystal_colour colourless
_exptl_crystal_colour_primary colourless
_exptl_crystal_density_diffrn 1.249
_exptl_crystal_description prism
_exptl_crystal_F_000 1148
_exptl_crystal_size_max 0.11
_exptl_crystal_size_mid 0.09
_exptl_crystal_size_min 0.05
_refine_diff_density_max 0.448
_refine_diff_density_min -0.484
_refine_diff_density_rms 0.044
_refine_ls_extinction_method none
_refine_ls_goodness_of_fit_ref 1.023
_refine_ls_hydrogen_treatment constr
_refine_ls_matrix_type full
_refine_ls_number_parameters 755
_refine_ls_number_reflns 10315
_refine_ls_number_restraints 115
_refine_ls_restrained_S_all 1.035
_refine_ls_R_factor_all 0.0601
_refine_ls_R_factor_gt 0.0528
_refine_ls_shift/su_max 0.000
_refine_ls_shift/su_mean 0.000
_refine_ls_structure_factor_coef Fsqd
_refine_ls_weighting_details 'w=1/[\s^2^(Fo^2^)+(0.0699P)^2^+1.7886P] where P=(Fo^2^+2Fc^2^)/3'
_refine_ls_weighting_scheme calc
_refine_ls_wR_factor_gt 0.1395
_refine_ls_wR_factor_ref 0.1456
_reflns_Friedel_coverage 0.000
_reflns_number_gt 8937
_reflns_number_total 10315
_reflns_threshold_expression 'I > 2\s(I)'
_cod_data_source_file d5dt02745d3.cif
_cod_data_source_block l2
_cod_original_formula_sum 'C34 H35 N4 O2.50'
_cod_database_code 7720190
_shelxl_version_number 2014/6
_chemical_oxdiff_formula C34H35N4O2.5
_shelx_space_group_comment
;
The symmetry employed for this shelxl refinement is uniquely defined
by the following loop, which should always be used as a source of
symmetry information in preference to the above space-group names.
They are only intended as comments.
;
_shelx_estimated_absorpt_t_max 0.969
_shelx_estimated_absorpt_t_min 0.934
_diffrn_oxdiff_measurement_exp_name 25DAA_R072.par
_olex2_refinement_description
;
1. Fixed Uiso
 At 1.2 times of:
  All C(H) groups, All C(H,H) groups, All O(H,H) groups
 At 1.5 times of:
  All C(H,H,H) groups
2. Restrained distances
 C41-C44 \\sim C23A-C20A
 with sigma of 0.02
 C22A-C17A \\sim C43-C38
 with sigma of 0.02
 C23A-C20A \\sim C44-C41
 with sigma of 0.02
 N3A-C16A \\sim N3A"-C16A
 with sigma of 0.02
 N3A-C13A \\sim N3A"-C13A
 with sigma of 0.02
 N3A"-C35 \\sim N3A-C14A
 with sigma of 0.02
 N3A"-C37 \\sim N3A-C16A
 with sigma of 0.02
3. Uiso/Uaniso restraints and constraints
Uanis(C22A) \\sim Ueq, Uanis(C44) \\sim Ueq, Uanis(C41) \\sim Ueq, Uanis(C18A)
\\sim Ueq, Uanis(C17A) \\sim Ueq, Uanis(C42) \\sim Ueq, Uanis(C16A) \\sim Ueq,
Uanis(C37) \\sim Ueq, Uanis(C21A) \\sim Ueq, Uanis(C38) \\sim Ueq, Uanis(C39)
\\sim Ueq, Uanis(C20A) \\sim Ueq, Uanis(C19A) \\sim Ueq, Uanis(C40) \\sim Ueq,
Uanis(C23A) \\sim Ueq, Uanis(C43) \\sim Ueq: with sigma of 0.005 and sigma for
terminal atoms of 0.01
Uanis(N3A") \\sim Ueq, Uanis(N3A) \\sim Ueq: with sigma of 0.005 and sigma for
terminal atoms of 0.01
Uanis(C36) = Uanis(C15A)
Uanis(C35) = Uanis(C14A)
Uanis(N3A") = Uanis(N3A)
Uanis(C38) = Uanis(C21A)
Uanis(C17A) = Uanis(C42)
Uanis(C16A) = Uanis(C37)
Uanis(C41) = Uanis(C18A)
Uanis(C20A) = Uanis(C39)
Uanis(C40) = Uanis(C19A)
Uanis(C23A) = Uanis(C44)
Uanis(C44) = Uanis(C23A)
Uanis(C43) = Uanis(C22A)
4. Others
 Sof(C35)=Sof(H35A)=Sof(H35B)=Sof(C36)=Sof(H36A)=Sof(H36B)=Sof(H36C)=Sof(C37)=
 Sof(C42)=Sof(H42)=Sof(C41)=Sof(C40)=Sof(H40)=Sof(C39)=Sof(H39)=Sof(C38)=
 Sof(C43)=Sof(H43A)=Sof(H43B)=Sof(H43C)=Sof(C44)=Sof(H44A)=Sof(H44B)=Sof(H44C)=
 Sof(N3A")=1-FVAR(1)
 Sof(N3A)=Sof(C14A)=Sof(H14A)=Sof(H14B)=Sof(C15A)=Sof(H15A)=Sof(H15B)=
 Sof(H15C)=Sof(C16A)=Sof(C17A)=Sof(C18A)=Sof(H18A)=Sof(C19A)=Sof(H19A)=
 Sof(C20A)=Sof(C21A)=Sof(H21A)=Sof(C22A)=Sof(H22A)=Sof(H22B)=Sof(H22C)=
 Sof(C23A)=Sof(H23A)=Sof(H23B)=Sof(H23C)=FVAR(1)
5.a Riding coordinates:
 O1W(H1WA,H1WB)
5.b Secondary CH2 refined with riding coordinates:
 C35(H35A,H35B), C14A(H14A,H14B), C25A(H25A,H25B), C14(H14C,H14D), C25(H25C,
 H25D)
5.c Aromatic/amide H refined with riding coordinates:
 C42(H42), C40(H40), C39(H39), C2A(H2A), C3A(H3A), C5A(H5A), C6A(H6A),
 C8A(H8A), C9A(H9A), C18A(H18A), C19A(H19A), C21A(H21A), C29A(H29A), C30A(H30A),
  C32A(H32A), C2(H2), C3(H3), C5(H5), C6(H6), C8(H8), C9(H9), C18(H18),
 C19(H19), C21(H21), C29(H29), C30(H30), C32(H32)
5.d Fitted hexagon refined as free rotating group:
 C37(C42,C41,C40,C39,C38), C16A(C17A,C18A,C19A,C20A,C21A)
5.e Idealised Me refined as rotating group:
 C36(H36A,H36B,H36C), C43(H43A,H43B,H43C), C44(H44A,H44B,H44C), C15A(H15A,H15B,
 H15C), C22A(H22A,H22B,H22C), C23A(H23A,H23B,H23C), C26A(H26A,H26B,H26C),
 C33A(H33A,H33B,H33C), C34A(H34A,H34B,H34C), C15(H15D,H15E,H15F), C22(H22D,H22E,
 H22F), C23(H23D,H23E,H23F), C26(H26D,H26E,H26F), C33(H33D,H33E,H33F), C34(H34D,
 H34E,H34F)
;
_olex2_submission_special_instructions 'No special instructions were received'
_oxdiff_exptl_absorpt_empirical_details
;
Empirical correction (ABSPACK) includes:
- Absorption correction using spherical harmonics
- Frame scaling
;
_oxdiff_exptl_absorpt_empirical_full_max 1.533
_oxdiff_exptl_absorpt_empirical_full_min 0.833

loop_
_space_group_symop_operation_xyz
'x, y, z'
'-x, -y, -z'

loop_
_atom_site_label
_atom_site_type_symbol
_atom_site_fract_x
_atom_site_fract_y
_atom_site_fract_z
_atom_site_U_iso_or_equiv
_atom_site_adp_type
_atom_site_occupancy
_atom_site_site_symmetry_order
_atom_site_calc_flag
_atom_site_refinement_flags_posn
_atom_site_refinement_flags_adp
_atom_site_refinement_flags_occupancy
_atom_site_disorder_assembly
_atom_site_disorder_group
C35 C 0.5174(9) 0.2980(10) 0.3956(8) 0.0461(7) Uani 0.217(2) 1 d D . P A 2
H35A H 0.5707 0.3008 0.4311 0.055 Uiso 0.217(2) 1 calc R U P A 2
H35B H 0.5035 0.3533 0.3521 0.055 Uiso 0.217(2) 1 calc R U P A 2
C36 C 0.5650(10) 0.1930(10) 0.3463(8) 0.0564(8) Uani 0.217(2) 1 d . . P A 2
H36A H 0.5246 0.1971 0.2974 0.085 Uiso 0.217(2) 1 calc R U P A 2
H36B H 0.5628 0.1387 0.3858 0.085 Uiso 0.217(2) 1 calc R U P A 2
H36C H 0.6372 0.1777 0.3250 0.085 Uiso 0.217(2) 1 calc R U P A 2
C37 C 0.4194(9) 0.2422(8) 0.5255(6) 0.0423(8) Uani 0.217(2) 1 d DG U P A 2
C42 C 0.4429(9) 0.3003(6) 0.5824(7) 0.0406(7) Uani 0.217(2) 1 d G U P A 2
H42 H 0.4453 0.3633 0.5638 0.049 Uiso 0.217(2) 1 calc R U P A 2
C41 C 0.4629(10) 0.2663(8) 0.6665(6) 0.0380(6) Uani 0.217(2) 1 d DG U P A 2
C40 C 0.4594(10) 0.1742(9) 0.6937(5) 0.0427(7) Uani 0.217(2) 1 d G U P A 2
H40 H 0.4731 0.1509 0.7511 0.051 Uiso 0.217(2) 1 calc R U P A 2
C39 C 0.4359(9) 0.1161(7) 0.6368(7) 0.0462(8) Uani 0.217(2) 1 d G U P A 2
H39 H 0.4335 0.0531 0.6553 0.055 Uiso 0.217(2) 1 calc R U P A 2
C38 C 0.4159(9) 0.1501(7) 0.5527(6) 0.0467(7) Uani 0.217(2) 1 d DG U P A 2
C43 C 0.3801(8) 0.0865(7) 0.4948(6) 0.0459(7) Uani 0.217(2) 1 d D U P A 2
H43A H 0.3162 0.0832 0.5220 0.069 Uiso 0.217(2) 1 calc R U P A 2
H43B H 0.4346 0.0173 0.4879 0.069 Uiso 0.217(2) 1 calc R U P A 2
H43C H 0.3671 0.1192 0.4379 0.069 Uiso 0.217(2) 1 calc R U P A 2
C44 C 0.4929(12) 0.3131(10) 0.7378(8) 0.0655(9) Uani 0.217(2) 1 d D U P A 2
H44A H 0.5627 0.2677 0.7528 0.098 Uiso 0.217(2) 1 calc R U P A 2
H44B H 0.4432 0.3228 0.7886 0.098 Uiso 0.217(2) 1 calc R U P A 2
H44C H 0.4923 0.3792 0.7188 0.098 Uiso 0.217(2) 1 calc R U P A 2
O1A O 0.31432(11) 0.37048(11) 0.34080(9) 0.0402(3) Uani 1 1 d . . . . .
O2A O 0.20938(13) 0.86639(12) 0.60716(11) 0.0503(4) Uani 1 1 d . . . . .
N1A N 0.20340(12) 0.48056(12) 0.50902(10) 0.0301(3) Uani 1 1 d . . . . .
N2A N 0.13848(12) 0.67811(12) 0.56055(10) 0.0307(3) Uani 1 1 d . . . . .
N3A N 0.4159(2) 0.2847(2) 0.44460(17) 0.0427(7) Uani 0.783(2) 1 d D U P A 1
N4A N 0.19627(13) 0.83096(13) 0.46892(11) 0.0365(4) Uani 1 1 d . . . . .
C1A C 0.23273(15) 0.38562(14) 0.48340(12) 0.0319(4) Uani 1 1 d . . . . .
C2A C 0.17861(17) 0.32420(16) 0.50852(13) 0.0392(5) Uani 1 1 d . . . . .
H2A H 0.2026 0.2564 0.4877 0.047 Uiso 1 1 calc R U . . .
C3A C 0.09066(17) 0.36459(17) 0.56369(13) 0.0397(5) Uani 1 1 d . . . . .
H3A H 0.0523 0.3250 0.5814 0.048 Uiso 1 1 calc R U . . .
C4A C 0.05721(15) 0.46477(16) 0.59404(12) 0.0345(4) Uani 1 1 d . . . . .
C5A C -0.03442(16) 0.51190(18) 0.65185(13) 0.0403(5) Uani 1 1 d . . . . .
H5A H -0.0746 0.4745 0.6709 0.048 Uiso 1 1 calc R U . . .
C6A C -0.06428(15) 0.60806(18) 0.67954(13) 0.0402(5) Uani 1 1 d . . . . .
H6A H -0.1248 0.6373 0.7183 0.048 Uiso 1 1 calc R U . . .
C7A C -0.00629(14) 0.66723(16) 0.65156(12) 0.0344(4) Uani 1 1 d . . . . .
C8A C -0.03488(15) 0.76777(16) 0.67930(12) 0.0388(5) Uani 1 1 d . . . . .
H8A H -0.0947 0.7993 0.7184 0.047 Uiso 1 1 calc R U . . .
C9A C 0.02360(16) 0.81997(16) 0.64992(13) 0.0390(5) Uani 1 1 d . . . . .
H9A H 0.0073 0.8868 0.6703 0.047 Uiso 1 1 calc R U . . .
C10A C 0.10874(15) 0.77254(14) 0.58867(12) 0.0333(4) Uani 1 1 d . . . . .
C11A C 0.08322(14) 0.62478(14) 0.59264(11) 0.0299(4) Uani 1 1 d . . . . .
C12A C 0.11631(14) 0.52040(15) 0.56443(11) 0.0299(4) Uani 1 1 d . . . . .
C13A C 0.32536(16) 0.34872(15) 0.41734(12) 0.0353(4) Uani 1 1 d D . . . .
C14A C 0.5052(2) 0.2399(2) 0.38031(19) 0.0461(7) Uani 0.783(2) 1 d D . P A 1
H14A H 0.5552 0.1746 0.4029 0.055 Uiso 0.783(2) 1 calc R U P A 1
H14B H 0.4813 0.2249 0.3268 0.055 Uiso 0.783(2) 1 calc R U P A 1
C15A C 0.5574(3) 0.3087(3) 0.3599(2) 0.0564(8) Uani 0.783(2) 1 d . . P A 1
H15A H 0.6107 0.2806 0.3118 0.085 Uiso 0.783(2) 1 calc R U P A 1
H15B H 0.5900 0.3158 0.4107 0.085 Uiso 0.783(2) 1 calc R U P A 1
H15C H 0.5064 0.3758 0.3435 0.085 Uiso 0.783(2) 1 calc R U P A 1
C16A C 0.4336(2) 0.26500(17) 0.53568(11) 0.0423(8) Uani 0.783(2) 1 d DG U P A 1
C17A C 0.4446(2) 0.32772(14) 0.59622(14) 0.0406(7) Uani 0.783(2) 1 d DG U P A 1
C18A C 0.4625(2) 0.29355(16) 0.68053(12) 0.0380(6) Uani 0.783(2) 1 d G U P A 1
H18A H 0.4700 0.3364 0.7219 0.046 Uiso 0.783(2) 1 calc R U P A 1
C19A C 0.4694(2) 0.19666(18) 0.70431(11) 0.0427(7) Uani 0.783(2) 1 d G U P A 1
H19A H 0.4816 0.1733 0.7619 0.051 Uiso 0.783(2) 1 calc R U P A 1
C20A C 0.4584(2) 0.13393(15) 0.64377(14) 0.0462(8) Uani 0.783(2) 1 d DG U P A 1
C21A C 0.4405(2) 0.16810(16) 0.55946(13) 0.0467(7) Uani 0.783(2) 1 d G U P A 1
H21A H 0.4330 0.1252 0.5181 0.056 Uiso 0.783(2) 1 calc R U P A 1
C22A C 0.4389(2) 0.4333(2) 0.57018(19) 0.0459(7) Uani 0.783(2) 1 d D U P A 1
H22A H 0.4880 0.4273 0.5196 0.069 Uiso 0.783(2) 1 calc R U P A 1
H22B H 0.4568 0.4634 0.6182 0.069 Uiso 0.783(2) 1 calc R U P A 1
H22C H 0.3683 0.4770 0.5559 0.069 Uiso 0.783(2) 1 calc R U P A 1
C23A C 0.4649(3) 0.0253(3) 0.6678(2) 0.0655(9) Uani 0.783(2) 1 d D U P A 1
H23A H 0.5328 -0.0258 0.6459 0.098 Uiso 0.783(2) 1 calc R U P A 1
H23B H 0.4100 0.0142 0.6418 0.098 Uiso 0.783(2) 1 calc R U P A 1
H23C H 0.4560 0.0192 0.7308 0.098 Uiso 0.783(2) 1 calc R U P A 1
C24A C 0.17497(16) 0.82815(15) 0.55541(14) 0.0380(5) Uani 1 1 d . . . . .
C25A C 0.26976(16) 0.87525(17) 0.43504(17) 0.0446(5) Uani 1 1 d . . . . .
H25A H 0.3000 0.8468 0.3769 0.054 Uiso 1 1 calc R U . . .
H25B H 0.3272 0.8548 0.4731 0.054 Uiso 1 1 calc R U . . .
C26A C 0.2201(2) 0.99030(18) 0.42893(17) 0.0514(6) Uani 1 1 d . . . . .
H26A H 0.1602 1.0114 0.3945 0.077 Uiso 1 1 calc R U . . .
H26B H 0.2708 1.0149 0.4012 0.077 Uiso 1 1 calc R U . . .
H26C H 0.1971 1.0193 0.4871 0.077 Uiso 1 1 calc R U . . .
C27A C 0.14484(15) 0.80000(15) 0.40756(12) 0.0337(4) Uani 1 1 d . . . . .
C28A C 0.20067(17) 0.71003(16) 0.36042(14) 0.0405(5) Uani 1 1 d . . . . .
C29A C 0.14890(19) 0.68588(17) 0.29944(14) 0.0459(5) Uani 1 1 d . . . . .
H29A H 0.1855 0.6268 0.2648 0.055 Uiso 1 1 calc R U . . .
C30A C 0.0459(2) 0.74491(17) 0.28739(13) 0.0438(5) Uani 1 1 d . . . . .
H30A H 0.0133 0.7254 0.2451 0.053 Uiso 1 1 calc R U . . .
C31A C -0.01093(17) 0.83246(16) 0.33620(12) 0.0365(4) Uani 1 1 d . . . . .
C32A C 0.04129(15) 0.86011(14) 0.39559(12) 0.0331(4) Uani 1 1 d . . . . .
H32A H 0.0054 0.9209 0.4283 0.040 Uiso 1 1 calc R U . . .
C33A C 0.30921(18) 0.63934(18) 0.37831(19) 0.0549(6) Uani 1 1 d . . . . .
H33A H 0.3541 0.6766 0.3718 0.082 Uiso 1 1 calc R U . . .
H33B H 0.3355 0.5824 0.3374 0.082 Uiso 1 1 calc R U . . .
H33C H 0.3089 0.6129 0.4374 0.082 Uiso 1 1 calc R U . . .
C34A C -0.12463(19) 0.89347(19) 0.32566(15) 0.0474(5) Uani 1 1 d . . . . .
H34A H -0.1401 0.8813 0.2681 0.071 Uiso 1 1 calc R U . . .
H34B H -0.1414 0.9663 0.3322 0.071 Uiso 1 1 calc R U . . .
H34C H -0.1664 0.8725 0.3698 0.071 Uiso 1 1 calc R U . . .
N3A" N 0.4228(8) 0.3197(8) 0.4514(7) 0.0427(7) Uani 0.217(2) 1 d D U P A 2
O1 O 0.52341(12) 0.15250(12) 0.13985(10) 0.0474(4) Uani 1 1 d . . . . .
O2 O 1.02691(11) 0.28818(12) -0.09208(9) 0.0389(3) Uani 1 1 d . . . . .
N1 N 0.62444(11) 0.27558(11) -0.00508(10) 0.0278(3) Uani 1 1 d . . . . .
N2 N 0.77360(12) 0.35142(12) -0.04171(9) 0.0285(3) Uani 1 1 d . . . . .
N3 N 0.67386(12) 0.07127(12) 0.05621(10) 0.0316(3) Uani 1 1 d . . . . .
N4 N 0.96364(12) 0.29743(12) 0.04850(10) 0.0306(3) Uani 1 1 d . . . . .
C1 C 0.55182(14) 0.24056(14) 0.01403(13) 0.0319(4) Uani 1 1 d . . . . .
C2 C 0.45060(16) 0.28812(17) -0.01268(16) 0.0432(5) Uani 1 1 d . . . . .
H2 H 0.4002 0.2613 0.0035 0.052 Uiso 1 1 calc R U . . .
C3 C 0.42701(16) 0.37455(17) -0.06285(16) 0.0473(6) Uani 1 1 d . . . . .
H3 H 0.3598 0.4074 -0.0829 0.057 Uiso 1 1 calc R U . . .
C4 C 0.50167(16) 0.41450(15) -0.08456(14) 0.0390(5) Uani 1 1 d . . . . .
C5 C 0.48170(18) 0.50692(17) -0.13496(15) 0.0465(5) Uani 1 1 d . . . . .
H5 H 0.4152 0.5430 -0.1555 0.056 Uiso 1 1 calc R U . . .
C6 C 0.55576(18) 0.54245(16) -0.15315(14) 0.0431(5) Uani 1 1 d . . . . .
H6 H 0.5405 0.6031 -0.1864 0.052 Uiso 1 1 calc R U . . .
C7 C 0.65660(17) 0.49120(14) -0.12371(12) 0.0352(4) Uani 1 1 d . . . . .
C8 C 0.73624(17) 0.52669(14) -0.14203(12) 0.0365(4) Uani 1 1 d . . . . .
H8 H 0.7228 0.5881 -0.1739 0.044 Uiso 1 1 calc R U . . .
C9 C 0.83145(17) 0.47318(15) -0.11416(12) 0.0358(4) Uani 1 1 d . . . . .
H9 H 0.8866 0.4940 -0.1289 0.043 Uiso 1 1 calc R U . . .
C10 C 0.84656(15) 0.38614(14) -0.06301(11) 0.0312(4) Uani 1 1 d . . . . .
C11 C 0.67975(15) 0.40174(14) -0.07284(11) 0.0305(4) Uani 1 1 d . . . . .
C12 C 0.60038(14) 0.36184(13) -0.05323(12) 0.0304(4) Uani 1 1 d . . . . .
C13 C 0.58087(15) 0.14995(15) 0.07452(13) 0.0330(4) Uani 1 1 d . . . . .
C14 C 0.71921(17) -0.00552(17) 0.12356(13) 0.0390(5) Uani 1 1 d . . . . .
H14C H 0.6884 0.0250 0.1810 0.047 Uiso 1 1 calc R U . . .
H14D H 0.7948 -0.0236 0.1208 0.047 Uiso 1 1 calc R U . . .
C15 C 0.70197(17) -0.10131(16) 0.11491(15) 0.0436(5) Uani 1 1 d . . . . .
H15D H 0.7304 -0.1310 0.0576 0.065 Uiso 1 1 calc R U . . .
H15E H 0.6273 -0.0849 0.1222 0.065 Uiso 1 1 calc R U . . .
H15F H 0.7369 -0.1505 0.1594 0.065 Uiso 1 1 calc R U . . .
C16 C 0.73002(14) 0.05777(13) -0.02756(12) 0.0293(4) Uani 1 1 d . . . . .
C17 C 0.69334(15) 0.03096(15) -0.09825(13) 0.0348(4) Uani 1 1 d . . . . .
C18 C 0.75224(16) 0.02131(16) -0.17794(14) 0.0400(5) Uani 1 1 d . . . . .
H18 H 0.7291 0.0042 -0.2280 0.048 Uiso 1 1 calc R U . . .
C19 C 0.84274(15) 0.03614(15) -0.18500(13) 0.0369(4) Uani 1 1 d . . . . .
H19 H 0.8802 0.0300 -0.2400 0.044 Uiso 1 1 calc R U . . .
C20 C 0.88065(14) 0.05980(14) -0.11363(13) 0.0327(4) Uani 1 1 d . . . . .
C21 C 0.82253(14) 0.07083(13) -0.03501(12) 0.0311(4) Uani 1 1 d . . . . .
H21 H 0.8463 0.0876 0.0148 0.037 Uiso 1 1 calc R U . . .
C22 C 0.59533(17) 0.01394(18) -0.09175(15) 0.0438(5) Uani 1 1 d . . . . .
H22D H 0.5957 -0.0318 -0.0430 0.066 Uiso 1 1 calc R U . . .
H22E H 0.5907 -0.0170 -0.1454 0.066 Uiso 1 1 calc R U . . .
H22F H 0.5354 0.0795 -0.0826 0.066 Uiso 1 1 calc R U . . .
C23 C 0.97896(16) 0.07658(16) -0.12037(15) 0.0410(5) Uani 1 1 d . . . . .
H23D H 1.0304 0.0278 -0.1615 0.062 Uiso 1 1 calc R U . . .
H23E H 1.0062 0.0666 -0.0635 0.062 Uiso 1 1 calc R U . . .
H23F H 0.9645 0.1463 -0.1405 0.062 Uiso 1 1 calc R U . . .
C24 C 0.95379(15) 0.32107(14) -0.03616(12) 0.0308(4) Uani 1 1 d . . . . .
C25 C 1.06659(15) 0.22597(14) 0.07365(13) 0.0342(4) Uani 1 1 d . . . . .
H25C H 1.0989 0.1720 0.0293 0.041 Uiso 1 1 calc R U . . .
H25D H 1.0574 0.1928 0.1290 0.041 Uiso 1 1 calc R U . . .
C26 C 1.13869(16) 0.27782(17) 0.08362(15) 0.0416(5) Uani 1 1 d . . . . .
H26D H 1.1511 0.3078 0.0282 0.062 Uiso 1 1 calc R U . . .
H26E H 1.2048 0.2276 0.1020 0.062 Uiso 1 1 calc R U . . .
H26F H 1.1069 0.3318 0.1272 0.062 Uiso 1 1 calc R U . . .
C27 C 0.88980(14) 0.36009(14) 0.11558(11) 0.0289(4) Uani 1 1 d . . . . .
C28 C 0.83341(14) 0.31922(14) 0.17160(12) 0.0318(4) Uani 1 1 d . . . . .
C29 C 0.77109(14) 0.38107(15) 0.24035(12) 0.0320(4) Uani 1 1 d . . . . .
H29 H 0.7323 0.3556 0.2804 0.038 Uiso 1 1 calc R U . . .
C30 C 0.76535(14) 0.47843(15) 0.25059(12) 0.0319(4) Uani 1 1 d . . . . .
H30 H 0.7231 0.5181 0.2982 0.038 Uiso 1 1 calc R U . . .
C31 C 0.81932(15) 0.52040(15) 0.19359(13) 0.0340(4) Uani 1 1 d . . . . .
C32 C 0.88245(15) 0.45858(14) 0.12656(12) 0.0316(4) Uani 1 1 d . . . . .
H32 H 0.9217 0.4842 0.0871 0.038 Uiso 1 1 calc R U . . .
C33 C 0.83402(17) 0.21607(16) 0.15830(13) 0.0377(4) Uani 1 1 d . . . . .
H33D H 0.7894 0.2202 0.1125 0.056 Uiso 1 1 calc R U . . .
H33E H 0.8079 0.1933 0.2121 0.056 Uiso 1 1 calc R U . . .
H33F H 0.9051 0.1673 0.1416 0.056 Uiso 1 1 calc R U . . .
C34 C 0.81016(18) 0.62765(16) 0.20451(15) 0.0425(5) Uani 1 1 d . . . . .
H34D H 0.7592 0.6740 0.1670 0.064 Uiso 1 1 calc R U . . .
H34E H 0.8778 0.6301 0.1888 0.064 Uiso 1 1 calc R U . . .
H34F H 0.7875 0.6487 0.2648 0.064 Uiso 1 1 calc R U . . .
O1W O 0.32491(13) 0.20429(15) 0.23555(13) 0.0614(5) Uani 1 1 d . . . . .
H1WA H 0.3844 0.1958 0.1975 0.074 Uiso 1 1 d R U . . .
H1WB H 0.3208 0.2577 0.2719 0.074 Uiso 1 1 d R U . . .

loop_
_atom_site_aniso_label
_atom_site_aniso_U_11
_atom_site_aniso_U_22
_atom_site_aniso_U_33
_atom_site_aniso_U_23
_atom_site_aniso_U_13
_atom_site_aniso_U_12
C35 0.0369(14) 0.0480(18) 0.0364(14) 0.0043(13) 0.0042(11) -0.0020(13)
C36 0.0495(18) 0.0536(18) 0.057(2) -0.0066(15) -0.0125(15) -0.0094(14)
C37 0.0319(13) 0.0519(17) 0.0267(12) -0.0005(13) -0.0032(9) -0.0001(11)
C42 0.0294(10) 0.0437(16) 0.0313(13) 0.0008(12) 0.0040(10) 0.0012(12)
C41 0.0334(10) 0.0425(17) 0.0269(13) -0.0065(11) 0.0019(10) -0.0045(12)
C40 0.0394(13) 0.0490(18) 0.0300(12) 0.0018(11) -0.0043(10) -0.0080(11)
C39 0.0474(17) 0.0483(15) 0.0403(13) 0.0041(12) -0.0054(12) -0.0167(11)
C38 0.0429(17) 0.0548(16) 0.0368(12) -0.0010(11) -0.0050(11) -0.0137(12)
C43 0.0379(13) 0.0394(14) 0.0422(14) 0.0107(11) 0.0073(11) -0.0005(11)
C44 0.089(2) 0.0559(19) 0.0514(18) 0.0053(14) -0.0012(17) -0.0314(18)
O1A 0.0424(8) 0.0430(8) 0.0269(7) 0.0024(6) -0.0036(6) -0.0091(6)
O2A 0.0569(10) 0.0431(8) 0.0530(9) 0.0048(7) -0.0236(8) -0.0189(7)
N1A 0.0276(8) 0.0334(8) 0.0244(7) 0.0014(6) -0.0035(6) -0.0075(6)
N2A 0.0261(7) 0.0316(8) 0.0275(8) 0.0015(6) -0.0069(6) -0.0038(6)
N3A 0.0381(10) 0.0408(16) 0.0282(10) 0.0026(11) 0.0011(8) 0.0042(11)
N4A 0.0312(8) 0.0321(8) 0.0413(9) 0.0010(7) -0.0036(7) -0.0078(7)
C1A 0.0342(10) 0.0316(9) 0.0247(9) 0.0036(7) -0.0067(7) -0.0077(8)
C2A 0.0469(12) 0.0347(10) 0.0350(10) 0.0028(8) -0.0075(9) -0.0150(9)
C3A 0.0412(11) 0.0443(12) 0.0363(11) 0.0088(9) -0.0066(9) -0.0204(9)
C4A 0.0300(9) 0.0437(11) 0.0282(9) 0.0072(8) -0.0075(8) -0.0129(8)
C5A 0.0300(10) 0.0535(13) 0.0348(10) 0.0102(9) -0.0037(8) -0.0153(9)
C6A 0.0252(9) 0.0558(13) 0.0295(10) 0.0055(9) -0.0007(8) -0.0069(9)
C7A 0.0250(9) 0.0431(11) 0.0242(9) 0.0037(8) -0.0061(7) -0.0023(8)
C8A 0.0307(10) 0.0416(11) 0.0262(9) 0.0011(8) -0.0029(8) 0.0035(8)
C9A 0.0384(11) 0.0331(10) 0.0304(10) -0.0014(8) -0.0089(8) 0.0023(8)
C10A 0.0317(9) 0.0306(9) 0.0285(9) 0.0028(7) -0.0110(8) -0.0017(8)
C11A 0.0246(8) 0.0353(10) 0.0227(8) 0.0033(7) -0.0067(7) -0.0042(7)
C12A 0.0251(9) 0.0366(10) 0.0231(8) 0.0027(7) -0.0066(7) -0.0068(7)
C13A 0.0404(11) 0.0295(9) 0.0284(10) -0.0005(7) -0.0026(8) -0.0065(8)
C14A 0.0369(14) 0.0480(18) 0.0364(14) 0.0043(13) 0.0042(11) -0.0020(13)
C15A 0.0495(18) 0.0536(18) 0.057(2) -0.0066(15) -0.0125(15) -0.0094(14)
C16A 0.0319(13) 0.0519(17) 0.0267(12) -0.0005(13) -0.0032(9) -0.0001(11)
C17A 0.0294(10) 0.0437(16) 0.0313(13) 0.0008(12) 0.0040(10) 0.0012(12)
C18A 0.0334(10) 0.0425(17) 0.0269(13) -0.0065(11) 0.0019(10) -0.0045(12)
C19A 0.0394(13) 0.0490(18) 0.0300(12) 0.0018(11) -0.0043(10) -0.0080(11)
C20A 0.0474(17) 0.0483(15) 0.0403(13) 0.0041(12) -0.0054(12) -0.0167(11)
C21A 0.0429(17) 0.0548(16) 0.0368(12) -0.0010(11) -0.0050(11) -0.0137(12)
C22A 0.0379(13) 0.0394(14) 0.0422(14) 0.0107(11) 0.0073(11) -0.0005(11)
C23A 0.089(2) 0.0559(19) 0.0514(18) 0.0053(14) -0.0012(17) -0.0314(18)
C24A 0.0342(10) 0.0273(9) 0.0434(11) 0.0018(8) -0.0135(9) -0.0011(8)
C25A 0.0299(10) 0.0381(11) 0.0607(14) 0.0036(10) -0.0044(9) -0.0090(9)
C26A 0.0498(13) 0.0392(12) 0.0575(14) 0.0070(10) -0.0003(11) -0.0119(10)
C27A 0.0368(10) 0.0299(9) 0.0294(9) 0.0015(7) 0.0012(8) -0.0096(8)
C28A 0.0433(11) 0.0327(10) 0.0391(11) -0.0016(8) 0.0109(9) -0.0119(9)
C29A 0.0614(14) 0.0388(11) 0.0342(11) -0.0086(9) 0.0153(10) -0.0206(10)
C30A 0.0672(15) 0.0450(12) 0.0245(9) 0.0001(8) -0.0007(9) -0.0289(11)
C31A 0.0481(12) 0.0366(10) 0.0259(9) 0.0059(8) -0.0060(8) -0.0182(9)
C32A 0.0396(10) 0.0289(9) 0.0257(9) 0.0006(7) -0.0010(8) -0.0093(8)
C33A 0.0408(12) 0.0346(11) 0.0759(17) -0.0065(11) 0.0145(12) -0.0055(10)
C34A 0.0522(13) 0.0503(13) 0.0422(12) 0.0091(10) -0.0177(10) -0.0213(11)
N3A" 0.0381(10) 0.0408(16) 0.0282(10) 0.0026(11) 0.0011(8) 0.0042(11)
O1 0.0463(9) 0.0538(9) 0.0422(8) -0.0089(7) 0.0177(7) -0.0242(7)
O2 0.0344(7) 0.0507(8) 0.0336(7) -0.0024(6) 0.0010(6) -0.0201(6)
N1 0.0250(7) 0.0245(7) 0.0299(8) -0.0014(6) -0.0030(6) -0.0057(6)
N2 0.0331(8) 0.0294(8) 0.0241(7) 0.0009(6) -0.0054(6) -0.0134(6)
N3 0.0332(8) 0.0303(8) 0.0290(8) 0.0041(6) 0.0001(6) -0.0116(7)
N4 0.0303(8) 0.0293(8) 0.0299(8) -0.0005(6) -0.0045(6) -0.0092(6)
C1 0.0251(9) 0.0310(9) 0.0363(10) -0.0070(8) 0.0000(7) -0.0080(7)
C2 0.0257(10) 0.0428(12) 0.0586(14) -0.0125(10) -0.0025(9) -0.0104(9)
C3 0.0273(10) 0.0423(12) 0.0597(14) -0.0081(10) -0.0159(9) 0.0019(9)
C4 0.0326(10) 0.0329(10) 0.0421(11) -0.0027(8) -0.0127(9) -0.0014(8)
C5 0.0403(11) 0.0391(11) 0.0444(12) 0.0007(9) -0.0205(10) 0.0034(9)
C6 0.0520(13) 0.0307(10) 0.0380(11) 0.0041(8) -0.0127(9) -0.0063(9)
C7 0.0470(11) 0.0276(9) 0.0248(9) 0.0009(7) -0.0064(8) -0.0083(8)
C8 0.0543(12) 0.0247(9) 0.0280(9) 0.0031(7) 0.0003(9) -0.0145(9)
C9 0.0468(11) 0.0351(10) 0.0285(9) 0.0007(8) -0.0018(8) -0.0201(9)
C10 0.0392(10) 0.0330(9) 0.0232(9) -0.0014(7) -0.0020(7) -0.0164(8)
C11 0.0394(10) 0.0245(9) 0.0244(9) -0.0005(7) -0.0033(7) -0.0097(8)
C12 0.0316(9) 0.0243(9) 0.0284(9) -0.0010(7) -0.0080(7) -0.0033(7)
C13 0.0312(9) 0.0356(10) 0.0339(10) -0.0055(8) 0.0036(8) -0.0162(8)
C14 0.0401(11) 0.0445(11) 0.0352(10) 0.0097(9) -0.0057(9) -0.0204(9)
C15 0.0398(11) 0.0364(11) 0.0508(13) 0.0106(9) -0.0050(10) -0.0124(9)
C16 0.0281(9) 0.0211(8) 0.0315(9) 0.0048(7) 0.0003(7) -0.0037(7)
C17 0.0309(9) 0.0299(9) 0.0354(10) 0.0015(8) -0.0027(8) -0.0042(8)
C18 0.0397(11) 0.0413(11) 0.0331(10) -0.0011(8) -0.0050(8) -0.0101(9)
C19 0.0346(10) 0.0351(10) 0.0303(10) 0.0010(8) 0.0042(8) -0.0050(8)
C20 0.0274(9) 0.0254(9) 0.0368(10) 0.0072(7) -0.0003(8) -0.0032(7)
C21 0.0311(9) 0.0236(8) 0.0327(10) 0.0052(7) -0.0032(7) -0.0057(7)
C22 0.0392(11) 0.0489(12) 0.0447(12) -0.0015(10) -0.0052(9) -0.0189(10)
C23 0.0333(10) 0.0388(11) 0.0460(12) 0.0103(9) -0.0002(9) -0.0113(9)
C24 0.0342(10) 0.0324(9) 0.0304(9) -0.0025(7) -0.0014(8) -0.0182(8)
C25 0.0325(10) 0.0285(9) 0.0359(10) -0.0010(8) -0.0072(8) -0.0055(8)
C26 0.0357(10) 0.0395(11) 0.0472(12) -0.0018(9) -0.0112(9) -0.0109(9)
C27 0.0294(9) 0.0322(9) 0.0242(8) 0.0017(7) -0.0063(7) -0.0110(7)
C28 0.0287(9) 0.0321(9) 0.0331(10) 0.0057(8) -0.0105(8) -0.0097(8)
C29 0.0290(9) 0.0371(10) 0.0268(9) 0.0059(7) -0.0087(7) -0.0094(8)
C30 0.0258(9) 0.0335(10) 0.0292(9) 0.0012(7) -0.0058(7) -0.0041(7)
C31 0.0294(9) 0.0331(10) 0.0344(10) 0.0024(8) -0.0092(8) -0.0064(8)
C32 0.0306(9) 0.0322(9) 0.0311(9) 0.0035(7) -0.0082(7) -0.0109(8)
C33 0.0409(11) 0.0362(10) 0.0365(10) 0.0032(8) -0.0057(8) -0.0161(9)
C34 0.0445(12) 0.0331(10) 0.0455(12) -0.0042(9) -0.0010(9) -0.0114(9)
O1W 0.0429(9) 0.0694(12) 0.0683(12) -0.0196(9) -0.0002(8) -0.0182(8)

loop_
_atom_type_symbol
_atom_type_description
_atom_type_scat_dispersion_real
_atom_type_scat_dispersion_imag
_atom_type_scat_source
C C 0.0181 0.0091 'International Tables Vol C Tables 4.2.6.8 and 6.1.1.4'
H H 0.0000 0.0000 'International Tables Vol C Tables 4.2.6.8 and 6.1.1.4'
N N 0.0311 0.0180 'International Tables Vol C Tables 4.2.6.8 and 6.1.1.4'
O O 0.0492 0.0322 'International Tables Vol C Tables 4.2.6.8 and 6.1.1.4'

loop_
_exptl_crystal_face_index_h
_exptl_crystal_face_index_k
_exptl_crystal_face_index_l
_exptl_crystal_face_perp_dist
-5 -4 5 0.0476
-1 -1 -5 0.0309
0 0 1 0.0536
5 1 0 0.0565
5 2 4 0.0422
0 5 -2 0.0282
-4 -5 2 0.0431
-1 -5 -1 0.0285
1 5 1 0.0248
3 1 -5 0.0399
0 2 5 0.0467
-5 -2 3 0.0448
-1 -5 -4 0.0242
-2 5 -1 0.0343
-5 0 -2 0.0497
-1 3 -5 0.0306
-5 -2 -5 0.0467
-2 -1 -2 0.0467
-1 -4 5 0.0444
1 1 -5 0.0306
-3 -5 0 0.0338
-5 0 2 0.0427

loop_
_geom_angle_atom_site_label_1
_geom_angle_atom_site_label_2
_geom_angle_atom_site_label_3
_geom_angle
_geom_angle_site_symmetry_1
_geom_angle_site_symmetry_3
_geom_angle_publ_flag
H35A C35 H35B 107.3 . . ?
C36 C35 H35A 108.0 . . ?
C36 C35 H35B 108.0 . . ?
N3A" C35 H35A 108.0 . . ?
N3A" C35 H35B 108.0 . . ?
N3A" C35 C36 117.0(12) . . ?
C35 C36 H36A 109.5 . . ?
C35 C36 H36B 109.5 . . ?
C35 C36 H36C 109.5 . . ?
H36A C36 H36B 109.5 . . ?
H36A C36 H36C 109.5 . . ?
H36B C36 H36C 109.5 . . ?
C42 C37 C38 120.0 . . ?
C42 C37 N3A" 88.4(7) . . ?
C38 C37 N3A" 150.9(8) . . ?
C37 C42 H42 120.0 . . ?
C37 C42 C41 120.0 . . ?
C41 C42 H42 120.0 . . ?
C42 C41 C44 129.8(8) . . ?
C40 C41 C42 120.0 . . ?
C40 C41 C44 110.2(8) . . ?
C41 C40 H40 120.0 . . ?
C41 C40 C39 120.0 . . ?
C39 C40 H40 120.0 . . ?
C40 C39 H39 120.0 . . ?
C40 C39 C38 120.0 . . ?
C38 C39 H39 120.0 . . ?
C37 C38 C43 122.3(7) . . ?
C39 C38 C37 120.0 . . ?
C39 C38 C43 117.5(7) . . ?
C38 C43 H43A 109.5 . . ?
C38 C43 H43B 109.5 . . ?
C38 C43 H43C 109.5 . . ?
H43A C43 H43B 109.5 . . ?
H43A C43 H43C 109.5 . . ?
H43B C43 H43C 109.5 . . ?
C41 C44 H44A 109.5 . . ?
C41 C44 H44B 109.5 . . ?
C41 C44 H44C 109.5 . . ?
H44A C44 H44B 109.5 . . ?
H44A C44 H44C 109.5 . . ?
H44B C44 H44C 109.5 . . ?
C1A N1A C12A 117.50(17) . . ?
C10A N2A C11A 117.59(17) . . ?
C13A N3A C14A 118.4(2) . . ?
C13A N3A C16A 123.2(2) . . ?
C16A N3A C14A 118.1(2) . . ?
C24A N4A C25A 118.74(18) . . ?
C24A N4A C27A 123.29(17) . . ?
C27A N4A C25A 117.79(17) . . ?
N1A C1A C2A 124.10(18) . . ?
N1A C1A C13A 114.73(17) . . ?
C2A C1A C13A 120.95(18) . . ?
C1A C2A H2A 120.8 . . ?
C3A C2A C1A 118.34(19) . . ?
C3A C2A H2A 120.8 . . ?
C2A C3A H3A 120.1 . . ?
C2A C3A C4A 119.73(19) . . ?
C4A C3A H3A 120.1 . . ?
C3A C4A C5A 122.62(19) . . ?
C3A C4A C12A 117.60(18) . . ?
C12A C4A C5A 119.78(19) . . ?
C4A C5A H5A 119.5 . . ?
C6A C5A C4A 121.0(2) . . ?
C6A C5A H5A 119.5 . . ?
C5A C6A H6A 119.5 . . ?
C5A C6A C7A 121.09(19) . . ?
C7A C6A H6A 119.5 . . ?
C8A C7A C6A 122.72(18) . . ?
C8A C7A C11A 117.44(19) . . ?
C11A C7A C6A 119.84(19) . . ?
C7A C8A H8A 120.1 . . ?
C9A C8A C7A 119.73(18) . . ?
C9A C8A H8A 120.1 . . ?
C8A C9A H9A 120.8 . . ?
C8A C9A C10A 118.49(19) . . ?
C10A C9A H9A 120.8 . . ?
N2A C10A C9A 123.8(2) . . ?
N2A C10A C24A 116.44(17) . . ?
C9A C10A C24A 119.64(18) . . ?
N2A C11A C7A 122.79(18) . . ?
N2A C11A C12A 118.37(16) . . ?
C7A C11A C12A 118.83(18) . . ?
N1A C12A C4A 122.72(18) . . ?
N1A C12A C11A 117.90(17) . . ?
C4A C12A C11A 119.38(17) . . ?
O1A C13A N3A 122.2(2) . . ?
O1A C13A C1A 120.26(18) . . ?
O1A C13A N3A" 121.6(5) . . ?
N3A C13A C1A 117.22(19) . . ?
N3A" C13A C1A 114.9(5) . . ?
N3A C14A H14A 109.3 . . ?
N3A C14A H14B 109.3 . . ?
H14A C14A H14B 108.0 . . ?
C15A C14A N3A 111.6(3) . . ?
C15A C14A H14A 109.3 . . ?
C15A C14A H14B 109.3 . . ?
C14A C15A H15A 109.5 . . ?
C14A C15A H15B 109.5 . . ?
C14A C15A H15C 109.5 . . ?
H15A C15A H15B 109.5 . . ?
H15A C15A H15C 109.5 . . ?
H15B C15A H15C 109.5 . . ?
C17A C16A N3A 129.07(18) . . ?
C17A C16A C21A 120.0 . . ?
C21A C16A N3A 110.93(18) . . ?
C16A C17A C18A 120.0 . . ?
C16A C17A C22A 120.25(17) . . ?
C18A C17A C22A 119.74(17) . . ?
C17A C18A H18A 120.0 . . ?
C19A C18A C17A 120.0 . . ?
C19A C18A H18A 120.0 . . ?
C18A C19A H19A 120.0 . . ?
C20A C19A C18A 120.0 . . ?
C20A C19A H19A 120.0 . . ?
C19A C20A C21A 120.0 . . ?
C19A C20A C23A 121.67(18) . . ?
C21A C20A C23A 118.33(18) . . ?
C16A C21A H21A 120.0 . . ?
C20A C21A C16A 120.0 . . ?
C20A C21A H21A 120.0 . . ?
C17A C22A H22A 109.5 . . ?
C17A C22A H22B 109.5 . . ?
C17A C22A H22C 109.5 . . ?
H22A C22A H22B 109.5 . . ?
H22A C22A H22C 109.5 . . ?
H22B C22A H22C 109.5 . . ?
C20A C23A H23A 109.5 . . ?
C20A C23A H23B 109.5 . . ?
C20A C23A H23C 109.5 . . ?
H23A C23A H23B 109.5 . . ?
H23A C23A H23C 109.5 . . ?
H23B C23A H23C 109.5 . . ?
O2A C24A N4A 123.0(2) . . ?
O2A C24A C10A 119.40(19) . . ?
N4A C24A C10A 117.60(18) . . ?
N4A C25A H25A 109.0 . . ?
N4A C25A H25B 109.0 . . ?
N4A C25A C26A 113.14(18) . . ?
H25A C25A H25B 107.8 . . ?
C26A C25A H25A 109.0 . . ?
C26A C25A H25B 109.0 . . ?
C25A C26A H26A 109.5 . . ?
C25A C26A H26B 109.5 . . ?
C25A C26A H26C 109.5 . . ?
H26A C26A H26B 109.5 . . ?
H26A C26A H26C 109.5 . . ?
H26B C26A H26C 109.5 . . ?
C28A C27A N4A 119.12(18) . . ?
C32A C27A N4A 119.57(17) . . ?
C32A C27A C28A 121.31(19) . . ?
C27A C28A C33A 121.9(2) . . ?
C29A C28A C27A 116.9(2) . . ?
C29A C28A C33A 121.1(2) . . ?
C28A C29A H29A 118.9 . . ?
C30A C29A C28A 122.2(2) . . ?
C30A C29A H29A 118.9 . . ?
C29A C30A H30A 119.4 . . ?
C29A C30A C31A 121.1(2) . . ?
C31A C30A H30A 119.4 . . ?
C30A C31A C32A 117.4(2) . . ?
C30A C31A C34A 120.7(2) . . ?
C32A C31A C34A 121.87(19) . . ?
C27A C32A C31A 121.04(18) . . ?
C27A C32A H32A 119.5 . . ?
C31A C32A H32A 119.5 . . ?
C28A C33A H33A 109.5 . . ?
C28A C33A H33B 109.5 . . ?
C28A C33A H33C 109.5 . . ?
H33A C33A H33B 109.5 . . ?
H33A C33A H33C 109.5 . . ?
H33B C33A H33C 109.5 . . ?
C31A C34A H34A 109.5 . . ?
C31A C34A H34B 109.5 . . ?
C31A C34A H34C 109.5 . . ?
H34A C34A H34B 109.5 . . ?
H34A C34A H34C 109.5 . . ?
H34B C34A H34C 109.5 . . ?
C35 N3A" C37 119.9(9) . . ?
C13A N3A" C35 121.6(9) . . ?
C13A N3A" C37 102.7(8) . . ?
C1 N1 C12 118.28(16) . . ?
C10 N2 C11 117.97(16) . . ?
C13 N3 C14 119.44(16) . . ?
C13 N3 C16 122.46(16) . . ?
C16 N3 C14 118.08(15) . . ?
C24 N4 C25 117.84(16) . . ?
C24 N4 C27 121.97(15) . . ?
C27 N4 C25 117.55(15) . . ?
N1 C1 C2 123.63(19) . . ?
N1 C1 C13 115.35(16) . . ?
C2 C1 C13 120.78(18) . . ?
C1 C2 H2 121.0 . . ?
C3 C2 C1 117.9(2) . . ?
C3 C2 H2 121.0 . . ?
C2 C3 H3 119.8 . . ?
C2 C3 C4 120.33(19) . . ?
C4 C3 H3 119.8 . . ?
C3 C4 C5 123.55(19) . . ?
C3 C4 C12 117.19(19) . . ?
C12 C4 C5 119.2(2) . . ?
C4 C5 H5 119.4 . . ?
C6 C5 C4 121.11(19) . . ?
C6 C5 H5 119.4 . . ?
C5 C6 H6 119.3 . . ?
C5 C6 C7 121.5(2) . . ?
C7 C6 H6 119.3 . . ?
C8 C7 C6 122.76(18) . . ?
C11 C7 C6 119.8(2) . . ?
C11 C7 C8 117.44(18) . . ?
C7 C8 H8 120.0 . . ?
C9 C8 C7 120.04(17) . . ?
C9 C8 H8 120.0 . . ?
C8 C9 H9 120.8 . . ?
C8 C9 C10 118.31(19) . . ?
C10 C9 H9 120.8 . . ?
N2 C10 C9 123.99(18) . . ?
N2 C10 C24 116.45(16) . . ?
C9 C10 C24 119.33(17) . . ?
N2 C11 C7 122.13(18) . . ?
N2 C11 C12 118.59(16) . . ?
C7 C11 C12 119.28(18) . . ?
N1 C12 C4 122.61(18) . . ?
N1 C12 C11 118.34(16) . . ?
C4 C12 C11 119.06(17) . . ?
O1 C13 N3 122.89(19) . . ?
O1 C13 C1 119.84(18) . . ?
N3 C13 C1 117.14(16) . . ?
N3 C14 H14C 108.9 . . ?
N3 C14 H14D 108.9 . . ?
N3 C14 C15 113.37(17) . . ?
H14C C14 H14D 107.7 . . ?
C15 C14 H14C 108.9 . . ?
C15 C14 H14D 108.9 . . ?
C14 C15 H15D 109.5 . . ?
C14 C15 H15E 109.5 . . ?
C14 C15 H15F 109.5 . . ?
H15D C15 H15E 109.5 . . ?
H15D C15 H15F 109.5 . . ?
H15E C15 H15F 109.5 . . ?
C17 C16 N3 120.71(17) . . ?
C17 C16 C21 121.46(17) . . ?
C21 C16 N3 117.82(17) . . ?
C16 C17 C18 116.80(19) . . ?
C16 C17 C22 122.66(18) . . ?
C18 C17 C22 120.54(19) . . ?
C17 C18 H18 119.3 . . ?
C19 C18 C17 121.3(2) . . ?
C19 C18 H18 119.3 . . ?
C18 C19 H19 119.2 . . ?
C18 C19 C20 121.59(18) . . ?
C20 C19 H19 119.2 . . ?
C19 C20 C23 122.20(18) . . ?
C21 C20 C19 117.57(18) . . ?
C21 C20 C23 120.20(19) . . ?
C16 C21 H21 119.4 . . ?
C20 C21 C16 121.22(18) . . ?
C20 C21 H21 119.4 . . ?
C17 C22 H22D 109.5 . . ?
C17 C22 H22E 109.5 . . ?
C17 C22 H22F 109.5 . . ?
H22D C22 H22E 109.5 . . ?
H22D C22 H22F 109.5 . . ?
H22E C22 H22F 109.5 . . ?
C20 C23 H23D 109.5 . . ?
C20 C23 H23E 109.5 . . ?
C20 C23 H23F 109.5 . . ?
H23D C23 H23E 109.5 . . ?
H23D C23 H23F 109.5 . . ?
H23E C23 H23F 109.5 . . ?
O2 C24 N4 122.98(18) . . ?
O2 C24 C10 119.06(17) . . ?
N4 C24 C10 117.87(16) . . ?
N4 C25 H25C 109.0 . . ?
N4 C25 H25D 109.0 . . ?
N4 C25 C26 112.84(16) . . ?
H25C C25 H25D 107.8 . . ?
C26 C25 H25C 109.0 . . ?
C26 C25 H25D 109.0 . . ?
C25 C26 H26D 109.5 . . ?
C25 C26 H26E 109.5 . . ?
C25 C26 H26F 109.5 . . ?
H26D C26 H26E 109.5 . . ?
H26D C26 H26F 109.5 . . ?
H26E C26 H26F 109.5 . . ?
C28 C27 N4 120.15(17) . . ?
C32 C27 N4 118.39(17) . . ?
C32 C27 C28 121.28(18) . . ?
C27 C28 C29 116.98(18) . . ?
C27 C28 C33 122.67(18) . . ?
C29 C28 C33 120.29(18) . . ?
C28 C29 H29 119.5 . . ?
C30 C29 C28 120.91(18) . . ?
C30 C29 H29 119.5 . . ?
C29 C30 H30 118.9 . . ?
C29 C30 C31 122.26(18) . . ?
C31 C30 H30 118.9 . . ?
C30 C31 C34 121.58(18) . . ?
C32 C31 C30 116.83(18) . . ?
C32 C31 C34 121.60(19) . . ?
C27 C32 H32 119.2 . . ?
C31 C32 C27 121.70(18) . . ?
C31 C32 H32 119.2 . . ?
C28 C33 H33D 109.5 . . ?
C28 C33 H33E 109.5 . . ?
C28 C33 H33F 109.5 . . ?
H33D C33 H33E 109.5 . . ?
H33D C33 H33F 109.5 . . ?
H33E C33 H33F 109.5 . . ?
C31 C34 H34D 109.5 . . ?
C31 C34 H34E 109.5 . . ?
C31 C34 H34F 109.5 . . ?
H34D C34 H34E 109.5 . . ?
H34D C34 H34F 109.5 . . ?
H34E C34 H34F 109.5 . . ?
H1WA O1W H1WB 101.7 . . ?

loop_
_geom_bond_atom_site_label_1
_geom_bond_atom_site_label_2
_geom_bond_distance
_geom_bond_site_symmetry_2
_geom_bond_publ_flag
C35 H35A 0.9900 . ?
C35 H35B 0.9900 . ?
C35 C36 1.574(17) . ?
C35 N3A" 1.449(13) . ?
C36 H36A 0.9800 . ?
C36 H36B 0.9800 . ?
C36 H36C 0.9800 . ?
C37 C42 1.3900 . ?
C37 C38 1.3900 . ?
C37 N3A" 1.580(12) . ?
C42 H42 0.9500 . ?
C42 C41 1.3900 . ?
C41 C40 1.3900 . ?
C41 C44 1.498(12) . ?
C40 H40 0.9500 . ?
C40 C39 1.3900 . ?
C39 H39 0.9500 . ?
C39 C38 1.3900 . ?
C38 C43 1.559(12) . ?
C43 H43A 0.9800 . ?
C43 H43B 0.9800 . ?
C43 H43C 0.9800 . ?
C44 H44A 0.9800 . ?
C44 H44B 0.9800 . ?
C44 H44C 0.9800 . ?
O1A C13A 1.226(2) . ?
O2A C24A 1.231(3) . ?
N1A C1A 1.318(3) . ?
N1A C12A 1.360(2) . ?
N2A C10A 1.323(3) . ?
N2A C11A 1.352(3) . ?
N3A C13A 1.333(3) . ?
N3A C14A 1.469(4) . ?
N3A C16A 1.457(3) . ?
N4A C24A 1.352(3) . ?
N4A C25A 1.473(3) . ?
N4A C27A 1.439(3) . ?
C1A C2A 1.408(3) . ?
C1A C13A 1.508(3) . ?
C2A H2A 0.9500 . ?
C2A C3A 1.367(3) . ?
C3A H3A 0.9500 . ?
C3A C4A 1.404(3) . ?
C4A C5A 1.435(3) . ?
C4A C12A 1.411(3) . ?
C5A H5A 0.9500 . ?
C5A C6A 1.344(3) . ?
C6A H6A 0.9500 . ?
C6A C7A 1.433(3) . ?
C7A C8A 1.404(3) . ?
C7A C11A 1.418(3) . ?
C8A H8A 0.9500 . ?
C8A C9A 1.364(3) . ?
C9A H9A 0.9500 . ?
C9A C10A 1.410(3) . ?
C10A C24A 1.506(3) . ?
C11A C12A 1.448(3) . ?
C13A N3A" 1.418(11) . ?
C14A H14A 0.9900 . ?
C14A H14B 0.9900 . ?
C14A C15A 1.465(5) . ?
C15A H15A 0.9800 . ?
C15A H15B 0.9800 . ?
C15A H15C 0.9800 . ?
C16A C17A 1.3900 . ?
C16A C21A 1.3900 . ?
C17A C18A 1.3900 . ?
C17A C22A 1.523(3) . ?
C18A H18A 0.9500 . ?
C18A C19A 1.3900 . ?
C19A H19A 0.9500 . ?
C19A C20A 1.3900 . ?
C20A C21A 1.3900 . ?
C20A C23A 1.555(4) . ?
C21A H21A 0.9500 . ?
C22A H22A 0.9800 . ?
C22A H22B 0.9800 . ?
C22A H22C 0.9800 . ?
C23A H23A 0.9800 . ?
C23A H23B 0.9800 . ?
C23A H23C 0.9800 . ?
C25A H25A 0.9900 . ?
C25A H25B 0.9900 . ?
C25A C26A 1.510(3) . ?
C26A H26A 0.9800 . ?
C26A H26B 0.9800 . ?
C26A H26C 0.9800 . ?
C27A C28A 1.401(3) . ?
C27A C32A 1.391(3) . ?
C28A C29A 1.387(3) . ?
C28A C33A 1.501(3) . ?
C29A H29A 0.9500 . ?
C29A C30A 1.382(3) . ?
C30A H30A 0.9500 . ?
C30A C31A 1.392(3) . ?
C31A C32A 1.399(3) . ?
C31A C34A 1.507(3) . ?
C32A H32A 0.9500 . ?
C33A H33A 0.9800 . ?
C33A H33B 0.9800 . ?
C33A H33C 0.9800 . ?
C34A H34A 0.9800 . ?
C34A H34B 0.9800 . ?
C34A H34C 0.9800 . ?
O1 C13 1.231(2) . ?
O2 C24 1.230(2) . ?
N1 C1 1.322(2) . ?
N1 C12 1.355(2) . ?
N2 C10 1.329(2) . ?
N2 C11 1.353(2) . ?
N3 C13 1.353(3) . ?
N3 C14 1.476(2) . ?
N3 C16 1.436(2) . ?
N4 C24 1.351(2) . ?
N4 C25 1.478(2) . ?
N4 C27 1.446(2) . ?
C1 C2 1.408(3) . ?
C1 C13 1.510(3) . ?
C2 H2 0.9500 . ?
C2 C3 1.375(3) . ?
C3 H3 0.9500 . ?
C3 C4 1.403(3) . ?
C4 C5 1.450(3) . ?
C4 C12 1.414(3) . ?
C5 H5 0.9500 . ?
C5 C6 1.344(3) . ?
C6 H6 0.9500 . ?
C6 C7 1.424(3) . ?
C7 C8 1.417(3) . ?
C7 C11 1.415(3) . ?
C8 H8 0.9500 . ?
C8 C9 1.354(3) . ?
C9 H9 0.9500 . ?
C9 C10 1.404(3) . ?
C10 C24 1.511(3) . ?
C11 C12 1.459(3) . ?
C14 H14C 0.9900 . ?
C14 H14D 0.9900 . ?
C14 C15 1.504(3) . ?
C15 H15D 0.9800 . ?
C15 H15E 0.9800 . ?
C15 H15F 0.9800 . ?
C16 C17 1.390(3) . ?
C16 C21 1.390(3) . ?
C17 C18 1.404(3) . ?
C17 C22 1.497(3) . ?
C18 H18 0.9500 . ?
C18 C19 1.376(3) . ?
C19 H19 0.9500 . ?
C19 C20 1.389(3) . ?
C20 C21 1.383(3) . ?
C20 C23 1.500(3) . ?
C21 H21 0.9500 . ?
C22 H22D 0.9800 . ?
C22 H22E 0.9800 . ?
C22 H22F 0.9800 . ?
C23 H23D 0.9800 . ?
C23 H23E 0.9800 . ?
C23 H23F 0.9800 . ?
C25 H25C 0.9900 . ?
C25 H25D 0.9900 . ?
C25 C26 1.509(3) . ?
C26 H26D 0.9800 . ?
C26 H26E 0.9800 . ?
C26 H26F 0.9800 . ?
C27 C28 1.395(3) . ?
C27 C32 1.390(3) . ?
C28 C29 1.402(3) . ?
C28 C33 1.499(3) . ?
C29 H29 0.9500 . ?
C29 C30 1.381(3) . ?
C30 H30 0.9500 . ?
C30 C31 1.391(3) . ?
C31 C32 1.387(3) . ?
C31 C34 1.506(3) . ?
C32 H32 0.9500 . ?
C33 H33D 0.9800 . ?
C33 H33E 0.9800 . ?
C33 H33F 0.9800 . ?
C34 H34D 0.9800 . ?
C34 H34E 0.9800 . ?
C34 H34F 0.9800 . ?
O1W H1WA 0.9497 . ?
O1W H1WB 0.9495 . ?

loop_
_geom_hbond_atom_site_label_D
_geom_hbond_atom_site_label_H
_geom_hbond_atom_site_label_A
_geom_hbond_distance_DH
_geom_hbond_distance_HA
_geom_hbond_distance_DA
_geom_hbond_angle_DHA
_geom_hbond_site_symmetry_A
O1W H1WA O1 0.95 1.94 2.872(2) 165.9 .
O1W H1WB O1A 0.95 1.94 2.893(2) 177.0 .

loop_
_geom_torsion_atom_site_label_1
_geom_torsion_atom_site_label_2
_geom_torsion_atom_site_label_3
_geom_torsion_atom_site_label_4
_geom_torsion
_geom_torsion_site_symmetry_1
_geom_torsion_site_symmetry_2
_geom_torsion_site_symmetry_3
_geom_torsion_site_symmetry_4
_geom_torsion_publ_flag
C36 C35 N3A" C37 55.4(15) . . . . ?
C36 C35 N3A" C13A -75.3(13) . . . . ?
C37 C42 C41 C40 0.0 . . . . ?
C37 C42 C41 C44 177.9(14) . . . . ?
C42 C37 C38 C39 0.0 . . . . ?
C42 C37 C38 C43 174.3(10) . . . . ?
C42 C37 N3A" C35 95.0(11) . . . . ?
C42 C37 N3A" C13A -126.5(7) . . . . ?
C42 C41 C40 C39 0.0 . . . . ?
C41 C40 C39 C38 0.0 . . . . ?
C40 C39 C38 C37 0.0 . . . . ?
C40 C39 C38 C43 -174.5(10) . . . . ?
C38 C37 C42 C41 0.0 . . . . ?
C38 C37 N3A" C35 -73.4(19) . . . . ?
C38 C37 N3A" C13A 65.1(17) . . . . ?
C44 C41 C40 C39 -178.3(11) . . . . ?
O1A C13A N3A" C35 -10.4(13) . . . . ?
O1A C13A N3A" C37 -148.1(6) . . . . ?
N1A C1A C2A C3A -0.8(3) . . . . ?
N1A C1A C13A O1A -81.1(2) . . . . ?
N1A C1A C13A N3A 105.1(2) . . . . ?
N1A C1A C13A N3A" 79.0(5) . . . . ?
N2A C10A C24A O2A -126.26(19) . . . . ?
N2A C10A C24A N4A 51.9(2) . . . . ?
N2A C11A C12A N1A 2.0(2) . . . . ?
N2A C11A C12A C4A -177.19(16) . . . . ?
N3A C16A C17A C18A -179.2(3) . . . . ?
N3A C16A C17A C22A -0.2(3) . . . . ?
N3A C16A C21A C20A 179.3(2) . . . . ?
N4A C27A C28A C29A -177.27(18) . . . . ?
N4A C27A C28A C33A 6.3(3) . . . . ?
N4A C27A C32A C31A 179.73(17) . . . . ?
C1A N1A C12A C4A -0.6(3) . . . . ?
C1A N1A C12A C11A -179.74(15) . . . . ?
C1A C2A C3A C4A -0.4(3) . . . . ?
C1A C13A N3A" C35 -170.2(9) . . . . ?
C1A C13A N3A" C37 52.1(8) . . . . ?
C2A C1A C13A O1A 93.8(2) . . . . ?
C2A C1A C13A N3A -80.0(3) . . . . ?
C2A C1A C13A N3A" -106.1(5) . . . . ?
C2A C3A C4A C5A 179.86(19) . . . . ?
C2A C3A C4A C12A 1.0(3) . . . . ?
C3A C4A C5A C6A -179.90(19) . . . . ?
C3A C4A C12A N1A -0.5(3) . . . . ?
C3A C4A C12A C11A 178.64(16) . . . . ?
C4A C5A C6A C7A 0.7(3) . . . . ?
C5A C4A C12A N1A -179.42(17) . . . . ?
C5A C4A C12A C11A -0.3(3) . . . . ?
C5A C6A C7A C8A -179.79(19) . . . . ?
C5A C6A C7A C11A 1.0(3) . . . . ?
C6A C7A C8A C9A -179.77(18) . . . . ?
C6A C7A C11A N2A 176.77(16) . . . . ?
C6A C7A C11A C12A -2.3(3) . . . . ?
C7A C8A C9A C10A 3.2(3) . . . . ?
C7A C11A C12A N1A -178.91(15) . . . . ?
C7A C11A C12A C4A 1.9(2) . . . . ?
C8A C7A C11A N2A -2.5(3) . . . . ?
C8A C7A C11A C12A 178.48(16) . . . . ?
C8A C9A C10A N2A -3.2(3) . . . . ?
C8A C9A C10A C24A -179.71(17) . . . . ?
C9A C10A C24A O2A 50.5(3) . . . . ?
C9A C10A C24A N4A -131.34(19) . . . . ?
C10A N2A C11A C7A 2.6(3) . . . . ?
C10A N2A C11A C12A -178.34(15) . . . . ?
C11A N2A C10A C9A 0.2(3) . . . . ?
C11A N2A C10A C24A 176.90(15) . . . . ?
C11A C7A C8A C9A -0.6(3) . . . . ?
C12A N1A C1A C2A 1.2(3) . . . . ?
C12A N1A C1A C13A 175.92(15) . . . . ?
C12A C4A C5A C6A -1.1(3) . . . . ?
C13A N3A C14A C15A 83.6(3) . . . . ?
C13A N3A C16A C17A -72.9(4) . . . . ?
C13A N3A C16A C21A 107.9(3) . . . . ?
C13A C1A C2A C3A -175.13(18) . . . . ?
C14A N3A C13A O1A 0.6(4) . . . . ?
C14A N3A C13A C1A 174.3(2) . . . . ?
C14A N3A C16A C17A 100.6(3) . . . . ?
C14A N3A C16A C21A -78.7(3) . . . . ?
C16A N3A C13A O1A 174.1(2) . . . . ?
C16A N3A C13A C1A -12.2(4) . . . . ?
C16A N3A C14A C15A -90.2(3) . . . . ?
C16A C17A C18A C19A 0.0 . . . . ?
C17A C16A C21A C20A 0.0 . . . . ?
C17A C18A C19A C20A 0.0 . . . . ?
C18A C19A C20A C21A 0.0 . . . . ?
C18A C19A C20A C23A -179.6(3) . . . . ?
C19A C20A C21A C16A 0.0 . . . . ?
C21A C16A C17A C18A 0.0 . . . . ?
C21A C16A C17A C22A 178.9(3) . . . . ?
C22A C17A C18A C19A -179.0(3) . . . . ?
C23A C20A C21A C16A 179.6(3) . . . . ?
C24A N4A C25A C26A -82.5(2) . . . . ?
C24A N4A C27A C28A -109.8(2) . . . . ?
C24A N4A C27A C32A 70.8(2) . . . . ?
C25A N4A C24A O2A 4.4(3) . . . . ?
C25A N4A C24A C10A -173.60(16) . . . . ?
C25A N4A C27A C28A 75.1(2) . . . . ?
C25A N4A C27A C32A -104.3(2) . . . . ?
C27A N4A C24A O2A -170.62(18) . . . . ?
C27A N4A C24A C10A 11.3(3) . . . . ?
C27A N4A C25A C26A 92.9(2) . . . . ?
C27A C28A C29A C30A -2.5(3) . . . . ?
C28A C27A C32A C31A 0.3(3) . . . . ?
C28A C29A C30A C31A 0.3(3) . . . . ?
C29A C30A C31A C32A 2.2(3) . . . . ?
C29A C30A C31A C34A -177.0(2) . . . . ?
C30A C31A C32A C27A -2.5(3) . . . . ?
C32A C27A C28A C29A 2.2(3) . . . . ?
C32A C27A C28A C33A -174.2(2) . . . . ?
C33A C28A C29A C30A 173.9(2) . . . . ?
C34A C31A C32A C27A 176.67(19) . . . . ?
N3A" C37 C42 C41 -173.5(9) . . . . ?
N3A" C37 C38 C39 166.6(17) . . . . ?
N3A" C37 C38 C43 -19.2(18) . . . . ?
N1 C1 C2 C3 1.4(3) . . . . ?
N1 C1 C13 O1 127.7(2) . . . . ?
N1 C1 C13 N3 -48.2(2) . . . . ?
N2 C10 C24 O2 120.54(19) . . . . ?
N2 C10 C24 N4 -56.1(2) . . . . ?
N2 C11 C12 N1 -0.4(2) . . . . ?
N2 C11 C12 C4 179.25(17) . . . . ?
N3 C16 C17 C18 178.82(17) . . . . ?
N3 C16 C17 C22 -0.5(3) . . . . ?
N3 C16 C21 C20 -179.56(16) . . . . ?
N4 C27 C28 C29 173.76(16) . . . . ?
N4 C27 C28 C33 -9.0(3) . . . . ?
N4 C27 C32 C31 -175.01(16) . . . . ?
C1 N1 C12 C4 -0.9(3) . . . . ?
C1 N1 C12 C11 178.74(16) . . . . ?
C1 C2 C3 C4 -1.4(3) . . . . ?
C2 C1 C13 O1 -46.9(3) . . . . ?
C2 C1 C13 N3 137.19(19) . . . . ?
C2 C3 C4 C5 -178.1(2) . . . . ?
C2 C3 C4 C12 0.4(3) . . . . ?
C3 C4 C5 C6 179.3(2) . . . . ?
C3 C4 C12 N1 0.8(3) . . . . ?
C3 C4 C12 C11 -178.85(18) . . . . ?
C4 C5 C6 C7 -0.1(3) . . . . ?
C5 C4 C12 N1 179.38(18) . . . . ?
C5 C4 C12 C11 -0.3(3) . . . . ?
C5 C6 C7 C8 179.9(2) . . . . ?
C5 C6 C7 C11 -1.1(3) . . . . ?
C6 C7 C8 C9 -178.27(19) . . . . ?
C6 C7 C11 N2 -178.55(17) . . . . ?
C6 C7 C11 C12 1.6(3) . . . . ?
C7 C8 C9 C10 -3.7(3) . . . . ?
C7 C11 C12 N1 179.41(16) . . . . ?
C7 C11 C12 C4 -0.9(3) . . . . ?
C8 C7 C11 N2 0.5(3) . . . . ?
C8 C7 C11 C12 -179.31(17) . . . . ?
C8 C9 C10 N2 1.6(3) . . . . ?
C8 C9 C10 C24 175.87(17) . . . . ?
C9 C10 C24 O2 -54.2(2) . . . . ?
C9 C10 C24 N4 129.18(19) . . . . ?
C10 N2 C11 C7 -2.6(3) . . . . ?
C10 N2 C11 C12 177.27(16) . . . . ?
C11 N2 C10 C9 1.5(3) . . . . ?
C11 N2 C10 C24 -172.88(15) . . . . ?
C11 C7 C8 C9 2.7(3) . . . . ?
C12 N1 C1 C2 -0.2(3) . . . . ?
C12 N1 C1 C13 -174.63(16) . . . . ?
C12 C4 C5 C6 0.8(3) . . . . ?
C13 N3 C14 C15 99.1(2) . . . . ?
C13 N3 C16 C17 -69.0(2) . . . . ?
C13 N3 C16 C21 111.9(2) . . . . ?
C13 C1 C2 C3 175.51(19) . . . . ?
C14 N3 C13 O1 -12.3(3) . . . . ?
C14 N3 C13 C1 163.46(17) . . . . ?
C14 N3 C16 C17 109.5(2) . . . . ?
C14 N3 C16 C21 -69.5(2) . . . . ?
C16 N3 C13 O1 166.22(19) . . . . ?
C16 N3 C13 C1 -18.0(3) . . . . ?
C16 N3 C14 C15 -79.5(2) . . . . ?
C16 C17 C18 C19 1.0(3) . . . . ?
C17 C16 C21 C20 1.4(3) . . . . ?
C17 C18 C19 C20 0.9(3) . . . . ?
C18 C19 C20 C21 -1.7(3) . . . . ?
C18 C19 C20 C23 -179.76(19) . . . . ?
C19 C20 C21 C16 0.6(3) . . . . ?
C21 C16 C17 C18 -2.2(3) . . . . ?
C21 C16 C17 C22 178.50(18) . . . . ?
C22 C17 C18 C19 -179.64(19) . . . . ?
C23 C20 C21 C16 178.63(17) . . . . ?
C24 N4 C25 C26 82.9(2) . . . . ?
C24 N4 C27 C28 119.3(2) . . . . ?
C24 N4 C27 C32 -65.4(2) . . . . ?
C25 N4 C24 O2 -2.1(3) . . . . ?
C25 N4 C24 C10 174.39(16) . . . . ?
C25 N4 C27 C28 -79.5(2) . . . . ?
C25 N4 C27 C32 95.8(2) . . . . ?
C27 N4 C24 O2 159.01(18) . . . . ?
C27 N4 C24 C10 -24.5(3) . . . . ?
C27 N4 C25 C26 -79.1(2) . . . . ?
C27 C28 C29 C30 0.9(3) . . . . ?
C28 C27 C32 C31 0.2(3) . . . . ?
C28 C29 C30 C31 0.7(3) . . . . ?
C29 C30 C31 C32 -1.9(3) . . . . ?
C29 C30 C31 C34 178.51(18) . . . . ?
C30 C31 C32 C27 1.4(3) . . . . ?
C32 C27 C28 C29 -1.4(3) . . . . ?
C32 C27 C28 C33 175.85(17) . . . . ?
C33 C28 C29 C30 -176.39(17) . . . . ?
C34 C31 C32 C27 -179.00(18) . . . . ?

loop_
_exptl_oxdiff_crystal_face_indexfrac_h
_exptl_oxdiff_crystal_face_indexfrac_k
_exptl_oxdiff_crystal_face_indexfrac_l
_exptl_oxdiff_crystal_face_x
_exptl_oxdiff_crystal_face_y
_exptl_oxdiff_crystal_face_z
-4.9950 -3.9903 4.9928 0.0237 -0.7138 0.3726
-1.0003 -1.0068 -4.9912 -0.0054 0.4166 0.2821
0.0002 0.0015 0.9983 -0.0018 -0.0937 -0.0330
4.9952 1.0015 0.0011 -0.3496 0.1990 -0.3900
4.9963 2.0062 3.9936 -0.2514 -0.1606 -0.5710
0.0010 4.9909 -2.0005 0.5316 0.2645 -0.1798
-3.9970 -4.9930 1.9990 -0.1674 -0.4113 0.4525
-1.0006 -4.9959 -0.9949 -0.4350 -0.0200 0.3468
1.0006 4.9959 0.9949 0.4350 0.0200 -0.3468
2.9962 0.9930 -4.9913 -0.1584 0.5942 -0.0889
0.0016 2.0050 4.9901 0.2020 -0.4379 -0.2631
-4.9949 -1.9958 2.9946 0.2385 -0.4956 0.3403
-1.0012 -4.9980 -3.9992 -0.4293 0.2622 0.4459
-2.0009 4.9966 -0.9975 0.7128 0.0967 -0.0766
-5.0007 -0.0011 -1.9975 0.4598 0.0037 0.4069
-1.0026 2.9972 -4.9965 0.4182 0.4784 0.0854
-5.0018 -2.0005 -4.9966 0.2545 0.2547 0.6041
-2.0007 -1.0001 -1.9987 0.0806 0.0988 0.2515
-0.9973 -3.9969 4.9969 -0.3415 -0.5673 0.1002
0.9976 0.9986 -4.9977 0.0245 0.5214 0.0474
-2.9993 -4.9975 -0.0004 -0.2549 -0.1869 0.4505
-4.9989 -0.0003 2.0006 0.4519 -0.3718 0.2751
